data_7060995
loop_
_publ_author_name
'Maegawa, Rikuto'
'Kitagawa, Daichi'
'Hamatani, Shota'
'Kobatake, Seiya'

_publ_section_title
;
 Rational design of photochromic diarylbenzene with both high
 photoreactivity and fast thermal back reactivity
;
_journal_issue 40
_journal_name_full 'New Journal of Chemistry'
_journal_page_first 18969
_journal_page_last 18975
_journal_paper_doi 10.1039/D1NJ04047B
_journal_volume 45
_journal_year 2021
_chemical_formula_moiety 'C30 H26 F2 N2 S2'
_chemical_formula_sum 'C30 H26 F2 N2 S2'
_chemical_formula_weight 516.65
_space_group_crystal_system monoclinic
_space_group_IT_number 14
_space_group_name_Hall '-P 2ybc'
_space_group_name_H-M_alt 'P 1 21/c 1'
_symmetry_cell_setting monoclinic
_symmetry_space_group_name_H-M 'P 1 21/c 1'
_atom_sites_solution_hydrogens geom
_audit_creation_method SHELXL-2014/7
_audit_update_record
;
2021-08-24 deposited with the CCDC.	2021-09-13 downloaded from the CCDC.
;
_cell_angle_alpha 90
_cell_angle_beta 99.908(2)
_cell_angle_gamma 90
_cell_formula_units_Z 4
_cell_length_a 9.0824(5)
_cell_length_b 19.6538(9)
_cell_length_c 15.2420(8)
_cell_measurement_reflns_used 5763
_cell_measurement_temperature 150.1500
_cell_measurement_theta_max 27.4816
_cell_measurement_theta_min 2.0725
_cell_volume 2680.2(2)
_computing_cell_refinement 'CrystalClear (Rigaku Inc., 2008)'
_computing_data_collection 'CrystalClear (Rigaku Inc., 2008)'
_computing_data_reduction 'CrystalClear (Rigaku Inc., 2008)'
_computing_molecular_graphics 'Yadokari-XG 2009 (Wakita Nemoto et al., 2009)'
_computing_publication_material 'Yadokari-XG 2009 (Wakita,Nemoto et al., 2009)'
_computing_structure_refinement 'SHELXL-2014/7 (Sheldrick, 2014)'
_computing_structure_solution
;
????
;
_diffrn_ambient_temperature 150.1500
_diffrn_detector_area_resol_mean 14.6306
_diffrn_measured_fraction_theta_full 0.996
_diffrn_measured_fraction_theta_max 0.993
_diffrn_measurement_device_type
;
Mercury70 (2x2 bin mode)
;
_diffrn_measurement_method dtprofit.ref
_diffrn_radiation_monochromator 'Graphite Monochromator'
_diffrn_radiation_source 'Rotating Anode'
_diffrn_radiation_type MoK\a
_diffrn_radiation_wavelength 0.71075
_diffrn_reflns_av_R_equivalents 0.0370
_diffrn_reflns_av_unetI/netI 0.0306
_diffrn_reflns_Laue_measured_fraction_full 0.996
_diffrn_reflns_Laue_measured_fraction_max 0.993
_diffrn_reflns_limit_h_max 11
_diffrn_reflns_limit_h_min -11
_diffrn_reflns_limit_k_max 25
_diffrn_reflns_limit_k_min -22
_diffrn_reflns_limit_l_max 14
_diffrn_reflns_limit_l_min -19
_diffrn_reflns_number 26264
_diffrn_reflns_point_group_measured_fraction_full 0.996
_diffrn_reflns_point_group_measured_fraction_max 0.993
_diffrn_reflns_theta_full 25.242
_diffrn_reflns_theta_max 27.475
_diffrn_reflns_theta_min 2.072
_diffrn_source 'Rotating Anode'
_exptl_absorpt_coefficient_mu 0.234
_exptl_absorpt_correction_T_max 1.0000
_exptl_absorpt_correction_T_min 0.7978
_exptl_absorpt_correction_type multi-scan
_exptl_absorpt_process_details 'REQAB (Rigaku, 1998)'
_exptl_crystal_colour Colorless
_exptl_crystal_density_diffrn 1.280
_exptl_crystal_description Block
_exptl_crystal_F_000 1080
_exptl_crystal_size_max 0.4700
_exptl_crystal_size_mid 0.2200
_exptl_crystal_size_min 0.1400
_refine_diff_density_max 0.264
_refine_diff_density_min -0.296
_refine_diff_density_rms 0.048
_refine_ls_extinction_method none
_refine_ls_goodness_of_fit_ref 1.120
_refine_ls_hydrogen_treatment constr
_refine_ls_matrix_type full
_refine_ls_number_parameters 329
_refine_ls_number_reflns 6090
_refine_ls_number_restraints 0
_refine_ls_restrained_S_all 1.120
_refine_ls_R_factor_all 0.0562
_refine_ls_R_factor_gt 0.0485
_refine_ls_shift/su_max 0.001
_refine_ls_shift/su_mean 0.000
_refine_ls_structure_factor_coef Fsqd
_refine_ls_weighting_details 'w=1/[\s^2^(Fo^2^)+(0.0448P)^2^+1.1811P] where P=(Fo^2^+2Fc^2^)/3'
_refine_ls_weighting_scheme calc
_refine_ls_wR_factor_gt 0.1095
_refine_ls_wR_factor_ref 0.1152
_reflns_Friedel_coverage 0.000
_reflns_number_gt 5445
_reflns_number_total 6090
_reflns_threshold_expression 'I > 2\s(I)'
_cod_data_source_file d1nj04047b4.cif
_cod_data_source_block DAB_iPr
_cod_depositor_comments
;
The following automatic conversions were performed:

data item '_exptl_absorpt_correction_type' value 'Multi-scan' was
changed to 'multi-scan' in accordance with the
/home/data/users/saulius/crontab/automatic-downloads/rss-feeds/RSC/lib/dictionaries/cif_core.dic
dictionary named 'cif_core.dic' version 2.4.2 last updated on
2011-04-26.

Automatic conversion script
Id: cif_fix_values 7556 2019-12-06 15:28:31Z antanas 

 Adding full bibliography for 7060994--7060995.cif.
;
_cod_original_sg_symbol_H-M 'P 21/c'
_cod_database_code 7060995
_shelx_shelxl_version_number 2014/7
_shelx_space_group_comment
;
The symmetry employed for this shelxl refinement is uniquely defined
by the following loop, which should always be used as a source of
symmetry information in preference to the above space-group names.
They are only intended as comments.
;
_shelx_estimated_absorpt_t_min 0.898
_shelx_estimated_absorpt_t_max 0.968

loop_
_space_group_symop_operation_xyz
'x, y, z'
'-x, y+1/2, -z+1/2'
'-x, -y, -z'
'x, -y-1/2, z-1/2'

loop_
_atom_site_label
_atom_site_type_symbol
_atom_site_fract_x
_atom_site_fract_y
_atom_site_fract_z
_atom_site_U_iso_or_equiv
_atom_site_adp_type
_atom_site_occupancy
_atom_site_site_symmetry_order
_atom_site_calc_flag
_atom_site_refinement_flags_posn
_atom_site_refinement_flags_adp
_atom_site_refinement_flags_occupancy
_atom_site_disorder_assembly
_atom_site_disorder_group
F1 F 0.12048(13) 0.05242(5) 0.53393(8) 0.0415(3) Uani 1 1 d . . . . .
F2 F 0.03100(15) 0.04898(5) 0.35525(8) 0.0461(3) Uani 1 1 d . . . . .
S1 S 0.05118(5) 0.40950(2) 0.61301(3) 0.03016(12) Uani 1 1 d . . . . .
S2 S 0.03098(5) 0.40026(2) 0.24809(3) 0.02803(12) Uani 1 1 d . . . . .
C1 C -0.17887(19) 0.34691(9) 0.49186(13) 0.0311(4) Uani 1 1 d . . . . .
H13 H -0.1947 0.3068 0.4510 0.037 Uiso 1 1 calc R U . . .
C2 C -0.2869(2) 0.34071(12) 0.55853(17) 0.0514(6) Uani 1 1 d . . . . .
H14 H -0.2605 0.3007 0.5963 0.077 Uiso 1 1 calc R U . . .
H15 H -0.3893 0.3359 0.5261 0.077 Uiso 1 1 calc R U . . .
H16 H -0.2798 0.3816 0.5958 0.077 Uiso 1 1 calc R U . . .
C3 C -0.2126(2) 0.41102(9) 0.43586(14) 0.0372(4) Uani 1 1 d . . . . .
H17 H -0.2041 0.4509 0.4750 0.056 Uiso 1 1 calc R U . . .
H18 H -0.3142 0.4084 0.4018 0.056 Uiso 1 1 calc R U . . .
H19 H -0.1410 0.4150 0.3948 0.056 Uiso 1 1 calc R U . . .
C4 C -0.01918(19) 0.34562(8) 0.53953(12) 0.0270(3) Uani 1 1 d . . . . .
C5 C 0.08897(19) 0.29760(8) 0.53882(11) 0.0257(3) Uani 1 1 d . . . . .
C6 C 0.22074(19) 0.36666(8) 0.63747(12) 0.0281(4) Uani 1 1 d . . . . .
C7 C 0.3511(2) 0.39523(9) 0.69671(12) 0.0302(4) Uani 1 1 d . . . . .
C8 C 0.4803(2) 0.35617(11) 0.71686(15) 0.0426(5) Uani 1 1 d . . . . .
H1 H 0.4804 0.3106 0.6960 0.051 Uiso 1 1 calc R U . . .
C9 C 0.6087(2) 0.38297(13) 0.76703(16) 0.0504(6) Uani 1 1 d . . . . .
H2 H 0.6960 0.3557 0.7808 0.060 Uiso 1 1 calc R U . . .
C10 C 0.6100(2) 0.44948(12) 0.79713(15) 0.0468(5) Uani 1 1 d . . . . .
H3 H 0.6994 0.4686 0.8292 0.056 Uiso 1 1 calc R U . . .
C11 C 0.4814(2) 0.48786(11) 0.78053(14) 0.0440(5) Uani 1 1 d . . . . .
H4 H 0.4812 0.5329 0.8031 0.053 Uiso 1 1 calc R U . . .
C12 C 0.3521(2) 0.46097(9) 0.73090(13) 0.0374(4) Uani 1 1 d . . . . .
H5 H 0.2635 0.4876 0.7202 0.045 Uiso 1 1 calc R U . . .
C13 C 0.07509(18) 0.23323(8) 0.48634(12) 0.0264(3) Uani 1 1 d . . . . .
C14 C 0.10429(19) 0.17227(8) 0.53358(12) 0.0285(4) Uani 1 1 d . . . . .
H6 H 0.1334 0.1730 0.5965 0.034 Uiso 1 1 calc R U . . .
C15 C 0.09075(19) 0.11121(8) 0.48857(13) 0.0304(4) Uani 1 1 d . . . . .
C16 C 0.0466(2) 0.10945(8) 0.39766(13) 0.0325(4) Uani 1 1 d . . . . .
C17 C 0.0201(2) 0.16852(9) 0.34977(13) 0.0307(4) Uani 1 1 d . . . . .
H7 H -0.0090 0.1667 0.2869 0.037 Uiso 1 1 calc R U . . .
C18 C 0.03591(19) 0.23142(8) 0.39332(12) 0.0269(4) Uani 1 1 d . . . . .
C19 C 0.26847(19) 0.35170(9) 0.37722(12) 0.0302(4) Uani 1 1 d . . . . .
H20 H 0.2847 0.3189 0.4281 0.036 Uiso 1 1 calc R U . . .
C20 C 0.3010(2) 0.42311(10) 0.41534(15) 0.0421(5) Uani 1 1 d . . . . .
H21 H 0.2895 0.4562 0.3666 0.063 Uiso 1 1 calc R U . . .
H22 H 0.4035 0.4249 0.4484 0.063 Uiso 1 1 calc R U . . .
H23 H 0.2308 0.4340 0.4555 0.063 Uiso 1 1 calc R U . . .
C21 C 0.3753(2) 0.33223(12) 0.31394(16) 0.0474(5) Uani 1 1 d . . . . .
H24 H 0.3514 0.2863 0.2907 0.071 Uiso 1 1 calc R U . . .
H25 H 0.4784 0.3332 0.3462 0.071 Uiso 1 1 calc R U . . .
H26 H 0.3646 0.3647 0.2644 0.071 Uiso 1 1 calc R U . . .
C22 C 0.10924(19) 0.34409(8) 0.33064(11) 0.0261(3) Uani 1 1 d . . . . .
C23 C 0.01019(18) 0.29265(8) 0.33555(11) 0.0259(3) Uani 1 1 d . . . . .
C24 C -0.12695(19) 0.34895(8) 0.22455(12) 0.0261(3) Uani 1 1 d . . . . .
C25 C -0.25308(19) 0.36427(8) 0.15325(12) 0.0273(4) Uani 1 1 d . . . . .
C26 C -0.3818(2) 0.32478(9) 0.14590(13) 0.0329(4) Uani 1 1 d . . . . .
H8 H -0.3888 0.2902 0.1886 0.039 Uiso 1 1 calc R U . . .
C27 C -0.4996(2) 0.33558(10) 0.07679(15) 0.0408(5) Uani 1 1 d . . . . .
H9 H -0.5862 0.3078 0.0714 0.049 Uiso 1 1 calc R U . . .
C28 C -0.4919(2) 0.38673(11) 0.01548(14) 0.0434(5) Uani 1 1 d . . . . .
H10 H -0.5729 0.3940 -0.0320 0.052 Uiso 1 1 calc R U . . .
C29 C -0.3662(2) 0.42723(10) 0.02355(14) 0.0400(5) Uani 1 1 d . . . . .
H11 H -0.3619 0.4631 -0.0177 0.048 Uiso 1 1 calc R U . . .
C30 C -0.2460(2) 0.41581(9) 0.09155(13) 0.0335(4) Uani 1 1 d . . . . .
H12 H -0.1589 0.4432 0.0960 0.040 Uiso 1 1 calc R U . . .
N1 N 0.22340(16) 0.30933(7) 0.59499(10) 0.0286(3) Uani 1 1 d . . . . .
N2 N -0.12203(16) 0.29523(7) 0.27539(10) 0.0270(3) Uani 1 1 d . . . . .

loop_
_atom_site_aniso_label
_atom_site_aniso_U_11
_atom_site_aniso_U_22
_atom_site_aniso_U_33
_atom_site_aniso_U_23
_atom_site_aniso_U_13
_atom_site_aniso_U_12
F1 0.0549(7) 0.0222(5) 0.0455(7) 0.0097(5) 0.0034(5) 0.0043(4)
F2 0.0671(8) 0.0211(5) 0.0461(7) -0.0061(5) -0.0014(6) 0.0005(5)
S1 0.0330(2) 0.0276(2) 0.0298(2) -0.00329(17) 0.00531(18) 0.00356(16)
S2 0.0314(2) 0.0261(2) 0.0261(2) 0.00295(16) 0.00374(17) -0.00409(15)
C1 0.0278(9) 0.0288(8) 0.0368(11) -0.0002(7) 0.0059(7) 0.0010(6)
C2 0.0364(11) 0.0618(14) 0.0585(15) 0.0162(12) 0.0157(10) -0.0009(10)
C3 0.0334(10) 0.0358(9) 0.0412(11) 0.0052(8) 0.0034(8) 0.0040(7)
C4 0.0313(9) 0.0243(8) 0.0257(9) 0.0021(6) 0.0061(7) 0.0005(6)
C5 0.0307(8) 0.0235(7) 0.0228(8) 0.0027(6) 0.0042(7) 0.0004(6)
C6 0.0325(9) 0.0283(8) 0.0234(9) 0.0007(7) 0.0048(7) 0.0025(6)
C7 0.0355(9) 0.0324(9) 0.0227(9) -0.0003(7) 0.0048(7) 0.0006(7)
C8 0.0390(11) 0.0446(11) 0.0418(12) -0.0107(9) 0.0005(9) 0.0072(8)
C9 0.0362(11) 0.0683(14) 0.0441(13) -0.0139(11) -0.0002(9) 0.0078(10)
C10 0.0396(11) 0.0669(14) 0.0327(11) -0.0112(10) 0.0028(9) -0.0108(10)
C11 0.0510(12) 0.0431(11) 0.0363(11) -0.0092(9) 0.0033(9) -0.0082(9)
C12 0.0431(11) 0.0337(9) 0.0334(10) -0.0035(8) 0.0011(8) 0.0011(8)
C13 0.0257(8) 0.0235(8) 0.0297(9) 0.0013(7) 0.0044(7) 0.0013(6)
C14 0.0297(8) 0.0274(8) 0.0284(9) 0.0028(7) 0.0047(7) 0.0006(6)
C15 0.0310(9) 0.0218(8) 0.0380(10) 0.0083(7) 0.0048(7) 0.0022(6)
C16 0.0365(9) 0.0204(8) 0.0396(11) -0.0031(7) 0.0041(8) 0.0008(6)
C17 0.0344(9) 0.0287(8) 0.0276(9) -0.0016(7) 0.0011(7) 0.0000(7)
C18 0.0276(8) 0.0228(7) 0.0296(9) 0.0022(7) 0.0029(7) 0.0001(6)
C19 0.0287(8) 0.0321(9) 0.0297(10) -0.0002(7) 0.0048(7) -0.0016(7)
C20 0.0393(11) 0.0406(10) 0.0440(12) -0.0094(9) 0.0007(9) -0.0073(8)
C21 0.0331(10) 0.0618(13) 0.0486(14) -0.0147(11) 0.0105(9) -0.0032(9)
C22 0.0301(8) 0.0245(7) 0.0238(9) -0.0013(6) 0.0050(7) 0.0001(6)
C23 0.0291(8) 0.0240(8) 0.0244(9) -0.0007(6) 0.0036(7) 0.0012(6)
C24 0.0307(8) 0.0233(7) 0.0247(9) 0.0003(6) 0.0056(7) -0.0020(6)
C25 0.0301(8) 0.0248(8) 0.0265(9) -0.0003(7) 0.0036(7) 0.0008(6)
C26 0.0306(9) 0.0292(8) 0.0381(11) 0.0034(7) 0.0042(8) -0.0004(7)
C27 0.0310(9) 0.0397(10) 0.0487(13) 0.0001(9) -0.0016(9) -0.0040(8)
C28 0.0384(11) 0.0479(11) 0.0386(12) 0.0017(9) -0.0079(9) 0.0054(9)
C29 0.0428(11) 0.0429(10) 0.0324(11) 0.0093(8) 0.0007(8) 0.0032(8)
C30 0.0348(9) 0.0338(9) 0.0308(10) 0.0035(7) 0.0028(8) -0.0014(7)
N1 0.0325(8) 0.0271(7) 0.0254(8) -0.0005(6) 0.0030(6) 0.0020(6)
N2 0.0301(7) 0.0241(7) 0.0260(8) 0.0006(6) 0.0024(6) -0.0003(5)

loop_
_atom_type_symbol
_atom_type_description
_atom_type_scat_dispersion_real
_atom_type_scat_dispersion_imag
_atom_type_scat_source
C C 0.0033 0.0016 'International Tables Vol C Tables 4.2.6.8 and 6.1.1.4'
H H 0.0000 0.0000 'International Tables Vol C Tables 4.2.6.8 and 6.1.1.4'
F F 0.0171 0.0103 'International Tables Vol C Tables 4.2.6.8 and 6.1.1.4'
N N 0.0061 0.0033 'International Tables Vol C Tables 4.2.6.8 and 6.1.1.4'
S S 0.1246 0.1234 'International Tables Vol C Tables 4.2.6.8 and 6.1.1.4'

loop_
_geom_angle_atom_site_label_1
_geom_angle_atom_site_label_2
_geom_angle_atom_site_label_3
_geom_angle
_geom_angle_site_symmetry_1
_geom_angle_site_symmetry_3
_geom_angle_publ_flag
C4 S1 C6 90.13(8) . . ?
C22 S2 C24 90.06(8) . . ?
C4 C1 C3 111.59(14) . . ?
C4 C1 C2 110.58(17) . . ?
C3 C1 C2 110.33(16) . . ?
C5 C4 C1 130.00(16) . . ?
C5 C4 S1 108.73(13) . . ?
C1 C4 S1 121.18(12) . . ?
C4 C5 N1 116.08(15) . . ?
C4 C5 C13 126.67(15) . . ?
N1 C5 C13 117.21(14) . . ?
N1 C6 C7 123.62(16) . . ?
N1 C6 S1 113.84(13) . . ?
C7 C6 S1 122.45(13) . . ?
C8 C7 C12 118.60(17) . . ?
C8 C7 C6 118.94(16) . . ?
C12 C7 C6 122.42(16) . . ?
C9 C8 C7 120.68(19) . . ?
C8 C9 C10 120.1(2) . . ?
C11 C10 C9 119.84(19) . . ?
C10 C11 C12 120.22(19) . . ?
C11 C12 C7 120.49(19) . . ?
C14 C13 C18 119.44(15) . . ?
C14 C13 C5 117.35(15) . . ?
C18 C13 C5 123.21(14) . . ?
C15 C14 C13 119.79(17) . . ?
F1 C15 C16 119.50(15) . . ?
F1 C15 C14 119.86(16) . . ?
C16 C15 C14 120.63(15) . . ?
F2 C16 C17 119.80(17) . . ?
F2 C16 C15 119.58(15) . . ?
C17 C16 C15 120.62(16) . . ?
C16 C17 C18 120.12(17) . . ?
C17 C18 C13 119.33(15) . . ?
C17 C18 C23 116.22(16) . . ?
C13 C18 C23 124.45(15) . . ?
C22 C19 C20 112.19(15) . . ?
C22 C19 C21 109.88(16) . . ?
C20 C19 C21 111.56(16) . . ?
C23 C22 C19 129.58(15) . . ?
C23 C22 S2 108.68(12) . . ?
C19 C22 S2 121.36(12) . . ?
C22 C23 N2 116.28(15) . . ?
C22 C23 C18 126.52(15) . . ?
N2 C23 C18 116.96(14) . . ?
N2 C24 C25 123.21(15) . . ?
N2 C24 S2 113.80(12) . . ?
C25 C24 S2 122.99(12) . . ?
C30 C25 C26 119.17(16) . . ?
C30 C25 C24 121.93(15) . . ?
C26 C25 C24 118.87(15) . . ?
C27 C26 C25 120.33(18) . . ?
C28 C27 C26 120.26(18) . . ?
C29 C28 C27 119.78(18) . . ?
C28 C29 C30 120.36(18) . . ?
C29 C30 C25 120.06(17) . . ?
C6 N1 C5 111.21(14) . . ?
C24 N2 C23 111.15(14) . . ?

loop_
_geom_bond_atom_site_label_1
_geom_bond_atom_site_label_2
_geom_bond_distance
_geom_bond_site_symmetry_2
_geom_bond_publ_flag
F1 C15 1.3497(18) . ?
F2 C16 1.3486(19) . ?
S1 C4 1.7299(17) . ?
S1 C6 1.7384(17) . ?
S2 C22 1.7318(17) . ?
S2 C24 1.7395(17) . ?
C1 C4 1.507(2) . ?
C1 C3 1.523(2) . ?
C1 C2 1.534(3) . ?
C4 C5 1.364(2) . ?
C5 N1 1.385(2) . ?
C5 C13 1.491(2) . ?
C6 N1 1.302(2) . ?
C6 C7 1.471(2) . ?
C7 C8 1.391(3) . ?
C7 C12 1.393(2) . ?
C8 C9 1.384(3) . ?
C9 C10 1.385(3) . ?
C10 C11 1.377(3) . ?
C11 C12 1.387(3) . ?
C13 C14 1.400(2) . ?
C13 C18 1.402(2) . ?
C14 C15 1.377(2) . ?
C15 C16 1.375(3) . ?
C16 C17 1.370(2) . ?
C17 C18 1.399(2) . ?
C18 C23 1.486(2) . ?
C19 C22 1.505(2) . ?
C19 C20 1.528(2) . ?
C19 C21 1.530(3) . ?
C22 C23 1.364(2) . ?
C23 N2 1.381(2) . ?
C24 N2 1.306(2) . ?
C24 C25 1.468(2) . ?
C25 C30 1.391(2) . ?
C25 C26 1.392(2) . ?
C26 C27 1.383(3) . ?
C27 C28 1.382(3) . ?
C28 C29 1.380(3) . ?
C29 C30 1.388(3) . ?

loop_
_geom_torsion_atom_site_label_1
_geom_torsion_atom_site_label_2
_geom_torsion_atom_site_label_3
_geom_torsion_atom_site_label_4
_geom_torsion
_geom_torsion_site_symmetry_1
_geom_torsion_site_symmetry_2
_geom_torsion_site_symmetry_3
_geom_torsion_site_symmetry_4
_geom_torsion_publ_flag
C3 C1 C4 C5 -124.8(2) . . . . ?
C2 C1 C4 C5 111.9(2) . . . . ?
C3 C1 C4 S1 58.8(2) . . . . ?
C2 C1 C4 S1 -64.40(19) . . . . ?
C6 S1 C4 C5 -0.15(14) . . . . ?
C6 S1 C4 C1 176.89(15) . . . . ?
C1 C4 C5 N1 -175.81(17) . . . . ?
S1 C4 C5 N1 0.9(2) . . . . ?
C1 C4 C5 C13 2.0(3) . . . . ?
S1 C4 C5 C13 178.66(14) . . . . ?
C4 S1 C6 N1 -0.64(15) . . . . ?
C4 S1 C6 C7 175.85(16) . . . . ?
N1 C6 C7 C8 -7.4(3) . . . . ?
S1 C6 C7 C8 176.50(16) . . . . ?
N1 C6 C7 C12 170.26(19) . . . . ?
S1 C6 C7 C12 -5.9(3) . . . . ?
C12 C7 C8 C9 -2.4(3) . . . . ?
C6 C7 C8 C9 175.3(2) . . . . ?
C7 C8 C9 C10 -0.6(4) . . . . ?
C8 C9 C10 C11 3.0(4) . . . . ?
C9 C10 C11 C12 -2.4(3) . . . . ?
C10 C11 C12 C7 -0.6(3) . . . . ?
C8 C7 C12 C11 3.0(3) . . . . ?
C6 C7 C12 C11 -174.67(19) . . . . ?
C4 C5 C13 C14 -122.90(19) . . . . ?
N1 C5 C13 C14 54.9(2) . . . . ?
C4 C5 C13 C18 57.6(3) . . . . ?
N1 C5 C13 C18 -124.61(18) . . . . ?
C18 C13 C14 C15 -1.6(3) . . . . ?
C5 C13 C14 C15 178.94(16) . . . . ?
C13 C14 C15 F1 179.26(15) . . . . ?
C13 C14 C15 C16 -1.0(3) . . . . ?
F1 C15 C16 F2 1.2(3) . . . . ?
C14 C15 C16 F2 -178.56(16) . . . . ?
F1 C15 C16 C17 -178.03(16) . . . . ?
C14 C15 C16 C17 2.2(3) . . . . ?
F2 C16 C17 C18 179.91(16) . . . . ?
C15 C16 C17 C18 -0.9(3) . . . . ?
C16 C17 C18 C13 -1.7(3) . . . . ?
C16 C17 C18 C23 177.85(16) . . . . ?
C14 C13 C18 C17 2.9(3) . . . . ?
C5 C13 C18 C17 -177.67(16) . . . . ?
C14 C13 C18 C23 -176.63(16) . . . . ?
C5 C13 C18 C23 2.8(3) . . . . ?
C20 C19 C22 C23 -135.1(2) . . . . ?
C21 C19 C22 C23 100.2(2) . . . . ?
C20 C19 C22 S2 52.9(2) . . . . ?
C21 C19 C22 S2 -71.86(19) . . . . ?
C24 S2 C22 C23 -1.49(14) . . . . ?
C24 S2 C22 C19 172.06(15) . . . . ?
C19 C22 C23 N2 -171.20(17) . . . . ?
S2 C22 C23 N2 1.7(2) . . . . ?
C19 C22 C23 C18 3.0(3) . . . . ?
S2 C22 C23 C18 175.83(14) . . . . ?
C17 C18 C23 C22 -121.9(2) . . . . ?
C13 C18 C23 C22 57.6(3) . . . . ?
C17 C18 C23 N2 52.3(2) . . . . ?
C13 C18 C23 N2 -128.23(18) . . . . ?
C22 S2 C24 N2 1.12(14) . . . . ?
C22 S2 C24 C25 -178.07(15) . . . . ?
N2 C24 C25 C30 -170.01(17) . . . . ?
S2 C24 C25 C30 9.1(2) . . . . ?
N2 C24 C25 C26 8.2(3) . . . . ?
S2 C24 C25 C26 -172.65(14) . . . . ?
C30 C25 C26 C27 1.6(3) . . . . ?
C24 C25 C26 C27 -176.67(18) . . . . ?
C25 C26 C27 C28 -1.4(3) . . . . ?
C26 C27 C28 C29 -0.2(3) . . . . ?
C27 C28 C29 C30 1.6(3) . . . . ?
C28 C29 C30 C25 -1.4(3) . . . . ?
C26 C25 C30 C29 -0.2(3) . . . . ?
C24 C25 C30 C29 178.03(18) . . . . ?
C7 C6 N1 C5 -175.22(16) . . . . ?
S1 C6 N1 C5 1.22(19) . . . . ?
C4 C5 N1 C6 -1.4(2) . . . . ?
C13 C5 N1 C6 -179.39(15) . . . . ?
C25 C24 N2 C23 178.81(16) . . . . ?
S2 C24 N2 C23 -0.39(19) . . . . ?
C22 C23 N2 C24 -0.9(2) . . . . ?
C18 C23 N2 C24 -175.61(15) . . . . ?
